data_4303012
loop_
_publ_author_name
'Thomas-C. Jagau'
'Irina P. Roof'
'Mark D. Smith'
'Hans-Conrad zur Loye'

_publ_contact_author_address
;
Department of Chemistry and Biochemistry
University of South Carolina
Columbia, South Carolina 29208
USA
;
_publ_contact_author_email zurloye@sc.edu
_publ_contact_author_fax '803 777 8508'
_publ_contact_author_name 'Professor Hans-Conrad zur Loye'
_publ_contact_author_phone '803 777 6916'
_publ_section_title
;
Crystal Growth, Structural Properties, and Photophysical Characterization
of Ln4Na2K2M2O13 (M= Nb, Ta; Ln= Nd, Sm, Eu, Gd)
;
_journal_name_full 'Inorganic Chemistry'
_journal_page_first 8220
_journal_page_last 8226
_journal_paper_doi 10.1021/ic9006873
_journal_volume 48
_journal_year 2009
_chemical_formula_moiety 'K2 Na2 Nb2 Nd4 O13'
_chemical_formula_sum 'K2 Na2 Nb2 Nd4 O13'
_chemical_formula_weight 1094.96
_chemical_name_systematic
; 
 ? 
;
_space_group_IT_number 15
_symmetry_cell_setting monoclinic
_symmetry_space_group_name_Hall '-C 2yc'
_symmetry_space_group_name_H-M 'C 1 2/c 1'
_atom_sites_solution_primary direct
_atom_sites_solution_secondary difmap
_audit_creation_method SHELXL-97
_cell_angle_alpha 90.00
_cell_angle_beta 116.734(1)
_cell_angle_gamma 90.00
_cell_formula_units_Z 4
_cell_length_a 24.3144(9)
_cell_length_b 5.7255(2)
_cell_length_c 11.3320(4)
_cell_measurement_reflns_used 3399
_cell_measurement_temperature 294(2)
_cell_measurement_theta_max 35.009
_cell_measurement_theta_min 3.596
_cell_volume 1408.92(9)
_computing_cell_refinement 'SAINT-Plus Version 6.45 (Bruker, 2001)'
_computing_data_collection 'SMART Version 5.625 (Bruker, 2001)'
_computing_data_reduction 'SAINT-Plus Version 6.45 (Bruker, 2001)'
_computing_molecular_graphics various
_computing_publication_material 'SHELXTL Version 6.14 (Bruker, 2000)'
_computing_structure_refinement 'SHELXL-97 (Sheldrick, 1997)'
_computing_structure_solution 'SHELXS-97 (Sheldrick, 1990)'
_diffrn_ambient_temperature 294(2)
_diffrn_measured_fraction_theta_full 0.998
_diffrn_measured_fraction_theta_max 0.998
_diffrn_measurement_device_type 'Bruker SMART APEX CCD diffractometer'
_diffrn_measurement_method 'omega scans'
_diffrn_radiation_monochromator graphite
_diffrn_radiation_source 'fine-focus sealed tube'
_diffrn_radiation_type MoK\a
_diffrn_radiation_wavelength 0.71073
_diffrn_reflns_av_R_equivalents 0.0606
_diffrn_reflns_av_sigmaI/netI 0.0513
_diffrn_reflns_limit_h_max 39
_diffrn_reflns_limit_h_min -38
_diffrn_reflns_limit_k_max 9
_diffrn_reflns_limit_k_min -9
_diffrn_reflns_limit_l_max 18
_diffrn_reflns_limit_l_min -18
_diffrn_reflns_number 16133
_diffrn_reflns_theta_full 35.12
_diffrn_reflns_theta_max 35.12
_diffrn_reflns_theta_min 1.88
_exptl_absorpt_coefficient_mu 16.755
_exptl_absorpt_correction_T_max 1.0000
_exptl_absorpt_correction_T_min 0.6636
_exptl_absorpt_correction_type multi-scan
_exptl_absorpt_process_details 'SADABS Version 2.05 (Bruker, 2001)'
_exptl_crystal_colour 'pale purple'
_exptl_crystal_density_diffrn 5.162
_exptl_crystal_density_meas 0
_exptl_crystal_density_method 'not measured'
_exptl_crystal_description plate
_exptl_crystal_F_000 1944
_exptl_crystal_size_max 0.05
_exptl_crystal_size_mid 0.04
_exptl_crystal_size_min 0.02
_refine_diff_density_max 1.858
_refine_diff_density_min -1.751
_refine_diff_density_rms 0.397
_refine_ls_extinction_coef 0.000200(18)
_refine_ls_extinction_expression Fc^*^=kFc[1+0.001xFc^2^\l^3^/sin(2\q)]^-1/4^
_refine_ls_extinction_method SHELXL
_refine_ls_goodness_of_fit_ref 1.018
_refine_ls_matrix_type full
_refine_ls_number_parameters 106
_refine_ls_number_reflns 3137
_refine_ls_number_restraints 0
_refine_ls_restrained_S_all 1.018
_refine_ls_R_factor_all 0.0561
_refine_ls_R_factor_gt 0.0358
_refine_ls_shift/su_max 0.001
_refine_ls_shift/su_mean 0.000
_refine_ls_structure_factor_coef Fsqd
_refine_ls_weighting_details 'calc w=1/[\s^2^(Fo^2^)+(0.0213P)^2^+0.0000P] where P=(Fo^2^+2Fc^2^)/3'
_refine_ls_weighting_scheme calc
_refine_ls_wR_factor_gt 0.0574
_refine_ls_wR_factor_ref 0.0633
_reflns_number_gt 2386
_reflns_number_total 3137
_reflns_threshold_expression >2sigma(I)
_cod_data_source_file ic9006873_si_001_2.cif
_cod_data_source_block nbnd
_cod_depositor_comments
;
The following automatic conversions were performed:
'_symmetry_cell_setting' value 'Monoclinic' changed to 'monoclinic'
according to '/home/saulius/struct/CIF-dictionaries/cif_core.dic'
dictionary named 'cif_core.dic' version 2.4.1 from 2010-06-29.

Automatic conversion script
Id: cif_fix_enum 1527 2010-12-29 10:47:43Z saulius 
;
_cod_original_sg_symbol_H-M 'C 2/c'
_cod_database_code 4303012

loop_
_symmetry_equiv_pos_as_xyz
'x, y, z'
'-x, y, -z+1/2'
'x+1/2, y+1/2, z'
'-x+1/2, y+1/2, -z+1/2'
'-x, -y, -z'
'x, -y, z-1/2'
'-x+1/2, -y+1/2, -z'
'x+1/2, -y+1/2, z-1/2'

loop_
_atom_site_label
_atom_site_type_symbol
_atom_site_fract_x
_atom_site_fract_y
_atom_site_fract_z
_atom_site_U_iso_or_equiv
_atom_site_adp_type
_atom_site_occupancy
_atom_site_symmetry_multiplicity
_atom_site_calc_flag
_atom_site_refinement_flags
_atom_site_disorder_assembly
_atom_site_disorder_group
Nd1 Nd 0.436305(12) 0.04296(5) 0.55001(2) 0.00740(6) Uani 1 1 d . . .
Nd2 Nd 0.063676(12) 0.03463(5) 0.17451(2) 0.00751(6) Uani 1 1 d . . .
Nb1 Nb 0.34760(2) 0.03214(8) 0.21611(4) 0.00715(9) Uani 1 1 d . . .
K1 K 0.25057(6) 0.0503(2) 0.36663(12) 0.0193(2) Uani 1 1 d . . .
Na1 Na 0.15939(10) 0.0349(4) 0.02446(19) 0.0114(4) Uani 1 1 d . . .
O1 O 0.36617(16) 0.2699(6) 0.3563(3) 0.0092(7) Uani 1 1 d . . .
O2 O 0.36381(17) 0.2236(6) 0.6228(3) 0.0105(7) Uani 1 1 d . . .
O3 O 0.13233(17) 0.3103(6) 0.1409(3) 0.0100(7) Uani 1 1 d . . .
O4 O 0.26418(17) 0.0623(7) 0.1226(4) 0.0145(7) Uani 1 1 d . . .
O5 O 0.0000 0.2417(9) 0.2500 0.0118(10) Uani 1 2 d S . .
O6 O 0.39622(16) -0.2288(6) 0.6575(3) 0.0104(7) Uani 1 1 d . . .
O7 O 0.50137(16) 0.2519(6) 0.4771(3) 0.0107(7) Uani 1 1 d . . .

loop_
_atom_site_aniso_label
_atom_site_aniso_U_11
_atom_site_aniso_U_22
_atom_site_aniso_U_33
_atom_site_aniso_U_23
_atom_site_aniso_U_13
_atom_site_aniso_U_12
Nd1 0.00840(12) 0.00701(11) 0.00745(11) -0.00026(9) 0.00415(9) -0.00031(9)
Nd2 0.00824(12) 0.00658(11) 0.00796(11) 0.00003(9) 0.00386(9) 0.00067(9)
Nb1 0.00756(18) 0.00684(18) 0.00734(17) 0.00016(15) 0.00361(14) 0.00050(15)
K1 0.0256(6) 0.0157(5) 0.0201(5) 0.0014(5) 0.0135(5) 0.0012(5)
Na1 0.0115(10) 0.0101(9) 0.0116(9) 0.0002(8) 0.0042(8) 0.0002(8)
O1 0.0106(17) 0.0095(16) 0.0091(16) -0.0018(13) 0.0058(13) -0.0025(14)
O2 0.0123(17) 0.0080(16) 0.0129(17) 0.0018(13) 0.0074(14) 0.0006(13)
O3 0.0115(17) 0.0097(17) 0.0113(16) -0.0007(13) 0.0073(14) 0.0009(13)
O4 0.0087(16) 0.0177(19) 0.0150(17) 0.0003(15) 0.0035(14) 0.0030(14)
O5 0.016(3) 0.010(2) 0.012(2) 0.000 0.008(2) 0.000
O6 0.0150(18) 0.0071(16) 0.0110(16) 0.0015(13) 0.0075(14) 0.0007(14)
O7 0.0125(17) 0.0077(16) 0.0099(17) -0.0012(13) 0.0033(14) -0.0002(14)

loop_
_atom_type_symbol
_atom_type_description
_atom_type_scat_dispersion_real
_atom_type_scat_dispersion_imag
_atom_type_scat_source
O O 0.0106 0.0060 'International Tables Vol C Tables 4.2.6.8 and 6.1.1.4'
Na Na 0.0362 0.0249 'International Tables Vol C Tables 4.2.6.8 and 6.1.1.4'
K K 0.2009 0.2494 'International Tables Vol C Tables 4.2.6.8 and 6.1.1.4'
Nb Nb -2.0727 0.6215 'International Tables Vol C Tables 4.2.6.8 and 6.1.1.4'
Nd Nd -0.1943 3.0179 'International Tables Vol C Tables 4.2.6.8 and 6.1.1.4'

loop_
_geom_angle_atom_site_label_1
_geom_angle_atom_site_label_2
_geom_angle_atom_site_label_3
_geom_angle
_geom_angle_site_symmetry_1
_geom_angle_site_symmetry_3
_geom_angle_publ_flag
O7 Nd1 O7 75.71(14) 5_656 . ?
O7 Nd1 O5 107.75(11) 5_656 7_556 ?
O7 Nd1 O5 80.00(10) . 7_556 ?
O7 Nd1 O6 91.87(12) 5_656 . ?
O7 Nd1 O6 164.30(12) . . ?
O5 Nd1 O6 95.06(11) 7_556 . ?
O7 Nd1 O3 73.77(12) 5_656 4_545 ?
O7 Nd1 O3 105.02(11) . 4_545 ?
O5 Nd1 O3 174.97(10) 7_556 4_545 ?
O6 Nd1 O3 80.05(12) . 4_545 ?
O7 Nd1 O1 119.07(11) 5_656 . ?
O7 Nd1 O1 74.32(12) . . ?
O5 Nd1 O1 117.38(13) 7_556 . ?
O6 Nd1 O1 120.78(12) . . ?
O3 Nd1 O1 64.87(11) 4_545 . ?
O7 Nd1 O2 157.99(12) 5_656 . ?
O7 Nd1 O2 125.56(12) . . ?
O5 Nd1 O2 74.25(9) 7_556 . ?
O6 Nd1 O2 66.18(12) . . ?
O3 Nd1 O2 102.51(12) 4_545 . ?
O1 Nd1 O2 76.44(11) . . ?
O7 Nd1 Nb1 88.03(8) 5_656 . ?
O7 Nd1 Nb1 79.24(8) . . ?
O5 Nd1 Nb1 149.79(10) 7_556 . ?
O6 Nd1 Nb1 110.37(8) . . ?
O3 Nd1 Nb1 33.91(8) 4_545 . ?
O1 Nd1 Nb1 34.98(8) . . ?
O2 Nd1 Nb1 100.77(8) . . ?
O7 Nd1 Nb1 124.73(9) 5_656 6_556 ?
O7 Nd1 Nb1 155.94(9) . 6_556 ?
O5 Nd1 Nb1 81.24(3) 7_556 6_556 ?
O6 Nd1 Nb1 33.11(8) . 6_556 ?
O3 Nd1 Nb1 93.95(8) 4_545 6_556 ?
O1 Nd1 Nb1 101.49(8) . 6_556 ?
O2 Nd1 Nb1 33.26(8) . 6_556 ?
Nb1 Nd1 Nb1 111.253(14) . 6_556 ?
O7 Nd1 Na1 158.65(9) 5_656 4 ?
O7 Nd1 Na1 89.18(9) . 4 ?
O5 Nd1 Na1 83.82(10) 7_556 4 ?
O6 Nd1 Na1 105.20(9) . 4 ?
O3 Nd1 Na1 96.29(9) 4_545 4 ?
O1 Nd1 Na1 40.72(9) . 4 ?
O2 Nd1 Na1 41.57(9) . 4 ?
Nb1 Nd1 Na1 74.19(3) . 4 ?
Nb1 Nd1 Na1 73.91(4) 6_556 4 ?
O7 Nd1 Na1 77.13(9) 5_656 4_545 ?
O7 Nd1 Na1 141.32(9) . 4_545 ?
O5 Nd1 Na1 134.95(9) 7_556 4_545 ?
O6 Nd1 Na1 40.05(9) . 4_545 ?
O3 Nd1 Na1 40.28(9) 4_545 4_545 ?
O1 Nd1 Na1 95.90(9) . 4_545 ?
O2 Nd1 Na1 86.19(9) . 4_545 ?
Nb1 Nd1 Na1 72.79(3) . 4_545 ?
Nb1 Nd1 Na1 61.99(3) 6_556 4_545 ?
Na1 Nd1 Na1 107.78(6) 4 4_545 ?
O7 Nd1 Nd2 92.34(9) 5_656 8_556 ?
O7 Nd1 Nd2 40.01(8) . 8_556 ?
O5 Nd1 Nd2 40.00(5) 7_556 8_556 ?
O6 Nd1 Nd2 133.37(8) . 8_556 ?
O3 Nd1 Nd2 145.03(8) 4_545 8_556 ?
O1 Nd1 Nd2 96.96(8) . 8_556 ?
O2 Nd1 Nd2 101.53(8) . 8_556 ?
Nb1 Nd1 Nd2 116.177(11) . 8_556 ?
Nb1 Nd1 Nd2 119.715(11) 6_556 8_556 ?
Na1 Nd1 Nd2 85.24(4) 4 8_556 ?
Na1 Nd1 Nd2 166.26(3) 4_545 8_556 ?
O7 Nd2 O5 105.61(11) 4_545 . ?
O7 Nd2 O7 74.73(14) 4_545 8_455 ?
O5 Nd2 O7 80.92(10) . 8_455 ?
O7 Nd2 O1 75.64(12) 4_545 4_545 ?
O5 Nd2 O1 166.55(11) . 4_545 ?
O7 Nd2 O1 112.03(12) 8_455 4_545 ?
O7 Nd2 O6 88.70(12) 4_545 7_546 ?
O5 Nd2 O6 99.92(11) . 7_546 ?
O7 Nd2 O6 162.89(12) 8_455 7_546 ?
O1 Nd2 O6 66.64(11) 4_545 7_546 ?
O7 Nd2 O3 127.32(12) 4_545 . ?
O5 Nd2 O3 109.41(14) . . ?
O7 Nd2 O3 73.43(12) 8_455 . ?
O1 Nd2 O3 78.89(12) 4_545 . ?
O6 Nd2 O3 121.48(12) 7_546 . ?
O7 Nd2 O2 167.59(11) 4_545 7_556 ?
O5 Nd2 O2 73.07(10) . 7_556 ?
O7 Nd2 O2 116.70(12) 8_455 7_556 ?
O1 Nd2 O2 102.74(12) 4_545 7_556 ?
O6 Nd2 O2 79.49(12) 7_546 7_556 ?
O3 Nd2 O2 63.39(11) . 7_556 ?
O7 Nd2 Na1 91.22(9) 4_545 . ?
O5 Nd2 Na1 149.95(11) . . ?
O7 Nd2 Na1 79.78(9) 8_455 . ?
O1 Nd2 Na1 41.68(9) 4_545 . ?
O6 Nd2 Na1 105.27(9) 7_546 . ?
O3 Nd2 Na1 42.57(9) . . ?
O2 Nd2 Na1 95.53(9) 7_556 . ?
O7 Nd2 Nb1 158.30(8) 4_545 4 ?
O5 Nd2 Nb1 82.13(10) . 4 ?
O7 Nd2 Nb1 86.84(9) 8_455 4 ?
O1 Nd2 Nb1 101.62(9) 4_545 4 ?
O6 Nd2 Nb1 110.24(8) 7_546 4 ?
O3 Nd2 Nb1 33.25(8) . 4 ?
O2 Nd2 Nb1 33.97(8) 7_556 4 ?
Na1 Nd2 Nb1 74.02(4) . 4 ?
O7 Nd2 Nb1 78.34(9) 4_545 4_545 ?
O5 Nd2 Nb1 132.91(8) . 4_545 ?
O7 Nd2 Nb1 141.80(9) 8_455 4_545 ?
O1 Nd2 Nb1 33.71(8) 4_545 4_545 ?
O6 Nd2 Nb1 33.09(8) 7_546 4_545 ?
O3 Nd2 Nb1 103.42(8) . 4_545 ?
O2 Nd2 Nb1 93.48(8) 7_556 4_545 ?
Na1 Nd2 Nb1 74.18(4) . 4_545 ?
Nb1 Nd2 Nb1 111.601(14) 4 4_545 ?
O7 Nd2 Na1 127.68(9) 4_545 6_556 ?
O5 Nd2 Na1 82.12(4) . 6_556 ?
O7 Nd2 Na1 155.13(9) 8_455 6_556 ?
O1 Nd2 Na1 86.64(9) 4_545 6_556 ?
O6 Nd2 Na1 39.65(9) 7_546 6_556 ?
O3 Nd2 Na1 95.43(9) . 6_556 ?
O2 Nd2 Na1 40.14(8) 7_556 6_556 ?
Na1 Nd2 Na1 107.33(6) . 6_556 ?
Nb1 Nd2 Na1 72.91(4) 4 6_556 ?
Nb1 Nd2 Na1 61.70(4) 4_545 6_556 ?
O7 Nd2 Nd1 89.94(9) 4_545 8_455 ?
O5 Nd2 Nd1 40.71(5) . 8_455 ?
O7 Nd2 Nd1 40.21(9) 8_455 8_455 ?
O1 Nd2 Nd1 152.05(8) 4_545 8_455 ?
O6 Nd2 Nd1 137.98(8) 7_546 8_455 ?
O3 Nd2 Nd1 91.82(8) . 8_455 ?
O2 Nd2 Nd1 96.27(8) 7_556 8_455 ?
Na1 Nd2 Nd1 116.75(4) . 8_455 ?
Nb1 Nd2 Nd1 82.953(10) 4 8_455 ?
Nb1 Nd2 Nd1 164.425(12) 4_545 8_455 ?
Na1 Nd2 Nd1 120.71(4) 6_556 8_455 ?
O4 Nb1 O3 110.05(16) . 4_545 ?
O4 Nb1 O2 101.50(16) . 6 ?
O3 Nb1 O2 85.71(14) 4_545 6 ?
O4 Nb1 O6 115.64(16) . 6 ?
O3 Nb1 O6 134.27(15) 4_545 6 ?
O2 Nb1 O6 87.00(15) 6 6 ?
O4 Nb1 O1 101.13(16) . . ?
O3 Nb1 O1 84.22(14) 4_545 . ?
O2 Nb1 O1 157.23(15) 6 . ?
O6 Nb1 O1 85.52(14) 6 . ?
O4 Nb1 Nd1 128.70(12) . . ?
O3 Nb1 Nd1 44.71(10) 4_545 . ?
O2 Nb1 Nd1 115.76(10) 6 . ?
O6 Nb1 Nd1 100.91(10) 6 . ?
O1 Nb1 Nd1 45.30(10) . . ?
O4 Nb1 Nd2 129.69(12) . 4_545 ?
O3 Nb1 Nd2 43.77(11) 4_545 4_545 ?
O2 Nb1 Nd2 47.75(10) 6 4_545 ?
O6 Nb1 Nd2 102.82(11) 6 4_545 ?
O1 Nb1 Nd2 113.50(10) . 4_545 ?
Nd1 Nb1 Nd2 68.603(10) . 4_545 ?
O4 Nb1 Nd1 119.77(12) . 6 ?
O3 Nb1 Nd1 112.83(11) 4_545 6 ?
O2 Nb1 Nd1 44.36(11) 6 6 ?
O6 Nb1 Nd1 42.91(10) 6 6 ?
O1 Nb1 Nd1 123.12(10) . 6 ?
Nd1 Nb1 Nd1 111.532(14) . 6 ?
Nd2 Nb1 Nd1 69.609(10) 4_545 6 ?
O4 Nb1 Nd2 118.58(12) . 4 ?
O3 Nb1 Nd2 111.20(11) 4_545 4 ?
O2 Nb1 Nd2 124.87(11) 6 4 ?
O6 Nb1 Nd2 43.09(10) 6 4 ?
O1 Nb1 Nd2 42.66(10) . 4 ?
Nd1 Nb1 Nd2 66.903(10) . 4 ?
Nd2 Nb1 Nd2 111.602(14) 4_545 4 ?
Nd1 Nb1 Nd2 81.853(12) 6 4 ?
O4 Nb1 K1 57.34(12) . . ?
O3 Nb1 K1 65.25(11) 4_545 . ?
O2 Nb1 K1 129.50(11) 6 . ?
O6 Nb1 K1 142.87(11) 6 . ?
O1 Nb1 K1 63.09(10) . . ?
Nd1 Nb1 K1 71.67(2) . . ?
Nd2 Nb1 K1 107.51(2) 4_545 . ?
Nd1 Nb1 K1 173.69(3) 6 . ?
Nd2 Nb1 K1 104.46(2) 4 . ?
O4 Nb1 K1 58.11(13) . 4_545 ?
O3 Nb1 K1 65.89(11) 4_545 4_545 ?
O2 Nb1 K1 62.65(11) 6 4_545 ?
O6 Nb1 K1 144.12(10) 6 4_545 ?
O1 Nb1 K1 129.77(10) . 4_545 ?
Nd1 Nb1 K1 109.10(2) . 4_545 ?
Nd2 Nb1 K1 71.65(2) 4_545 4_545 ?
Nd1 Nb1 K1 105.86(2) 6 4_545 ?
Nd2 Nb1 K1 172.28(3) 4 4_545 ?
K1 Nb1 K1 67.83(3) . 4_545 ?
O4 Nb1 K1 50.90(12) . 6 ?
O3 Nb1 K1 128.65(11) 4_545 6 ?
O2 Nb1 K1 59.92(11) 6 6 ?
O6 Nb1 K1 84.23(10) 6 6 ?
O1 Nb1 K1 140.18(10) . 6 ?
Nd1 Nb1 K1 173.35(3) . 6 ?
Nd2 Nb1 K1 106.28(2) 4_545 6 ?
Nd1 Nb1 K1 69.39(2) 6 6 ?
Nd2 Nb1 K1 119.58(2) 4 6 ?
K1 Nb1 K1 106.78(4) . 6 ?
K1 Nb1 K1 64.66(3) 4_545 6 ?
O4 K1 O4 71.98(13) 4_545 6_556 ?
O4 K1 O4 97.72(12) 4_545 . ?
O4 K1 O4 163.34(12) 6_556 . ?
O4 K1 O4 163.00(16) 4_545 4 ?
O4 K1 O4 98.23(11) 6_556 4 ?
O4 K1 O4 94.74(12) . 4 ?
O4 K1 O2 106.02(11) 4_545 7_556 ?
O4 K1 O2 75.60(10) 6_556 7_556 ?
O4 K1 O2 120.52(10) . 7_556 ?
O4 K1 O2 57.39(10) 4 7_556 ?
O4 K1 O1 122.17(11) 4_545 . ?
O4 K1 O1 115.80(11) 6_556 . ?
O4 K1 O1 58.02(10) . . ?
O4 K1 O1 74.41(10) 4 . ?
O2 K1 O1 131.77(10) 7_556 . ?
O4 K1 O2 110.44(11) 4_545 . ?
O4 K1 O2 58.36(10) 6_556 . ?
O4 K1 O2 116.23(11) . . ?
O4 K1 O2 73.76(10) 4 . ?
O2 K1 O2 105.08(9) 7_556 . ?
O1 K1 O2 58.48(9) . . ?
O4 K1 O3 73.03(11) 4_545 4_545 ?
O4 K1 O3 103.50(11) 6_556 4_545 ?
O4 K1 O3 60.33(10) . 4_545 ?
O4 K1 O3 123.51(11) 4 4_545 ?
O2 K1 O3 178.90(10) 7_556 4_545 ?
O1 K1 O3 49.15(9) . 4_545 ?
O2 K1 O3 74.85(10) . 4_545 ?
O4 K1 O3 113.91(11) 4_545 . ?
O4 K1 O3 124.55(11) 6_556 . ?
O4 K1 O3 71.30(10) . . ?
O4 K1 O3 59.65(10) 4 . ?
O2 K1 O3 49.23(9) 7_556 . ?
O1 K1 O3 106.24(10) . . ?
O2 K1 O3 133.40(10) . . ?
O3 K1 O3 131.59(6) 4_545 . ?
O4 K1 O1 57.45(10) 4_545 4_545 ?
O4 K1 O1 109.96(10) 6_556 4_545 ?
O4 K1 O1 73.03(10) . 4_545 ?
O4 K1 O1 116.17(10) 4 4_545 ?
O2 K1 O1 75.68(9) 7_556 4_545 ?
O1 K1 O1 130.88(6) . 4_545 ?
O2 K1 O1 166.78(10) . 4_545 ?
O3 K1 O1 104.13(10) 4_545 4_545 ?
O3 K1 O1 57.08(9) . 4_545 ?
O4 K1 Na1 149.73(10) 4_545 4 ?
O4 K1 Na1 93.10(9) 6_556 4 ?
O4 K1 Na1 89.75(9) . 4 ?
O4 K1 Na1 41.27(8) 4 4 ?
O2 K1 Na1 94.98(8) 7_556 4 ?
O1 K1 Na1 40.88(7) . 4 ?
O2 K1 Na1 41.53(7) . 4 ?
O3 K1 Na1 85.68(8) 4_545 4 ?
O3 K1 Na1 96.29(8) . 4 ?
O1 K1 Na1 151.50(8) 4_545 4 ?
O4 K1 Na1 73.41(9) 4_545 6_556 ?
O4 K1 Na1 41.08(9) 6_556 6_556 ?
O4 K1 Na1 149.75(9) . 6_556 ?
O4 K1 Na1 90.04(9) 4 6_556 ?
O2 K1 Na1 41.16(7) 7_556 6_556 ?
O1 K1 Na1 150.83(8) . 6_556 ?
O2 K1 Na1 93.80(8) . 6_556 ?
O3 K1 Na1 137.75(8) 4_545 6_556 ?
O3 K1 Na1 85.71(8) . 6_556 ?
O1 K1 Na1 78.05(7) 4_545 6_556 ?
Na1 K1 Na1 112.67(5) 4 6_556 ?
O4 Na1 O1 107.29(15) . 4_545 ?
O4 Na1 O6 117.97(16) . 4 ?
O1 Na1 O6 134.70(16) 4_545 4 ?
O4 Na1 O2 105.02(16) . 4_545 ?
O1 Na1 O2 82.74(14) 4_545 4_545 ?
O6 Na1 O2 87.31(14) 4 4_545 ?
O4 Na1 O3 102.43(15) . . ?
O1 Na1 O3 83.91(14) 4_545 . ?
O6 Na1 O3 84.77(14) 4 . ?
O2 Na1 O3 151.99(17) 4_545 . ?
O4 Na1 K1 58.94(11) . 4_545 ?
O1 Na1 K1 63.13(10) 4_545 4_545 ?
O6 Na1 K1 144.96(12) 4 4_545 ?
O2 Na1 K1 62.95(10) 4_545 4_545 ?
O3 Na1 K1 130.18(12) . 4_545 ?
O4 Na1 Nd2 127.86(12) . . ?
O1 Na1 Nd2 44.54(9) 4_545 . ?
O6 Na1 Nd2 100.70(11) 4 . ?
O2 Na1 Nd2 110.69(11) 4_545 . ?
O3 Na1 Nd2 45.26(10) . . ?
K1 Na1 Nd2 106.72(6) 4_545 . ?
O4 Na1 K1 54.95(10) . 6 ?
O1 Na1 K1 128.21(12) 4_545 6 ?
O6 Na1 K1 82.84(10) 4 6 ?
O2 Na1 K1 61.71(10) 4_545 6 ?
O3 Na1 K1 143.01(13) . 6 ?
K1 Na1 K1 67.33(5) 4_545 6 ?
Nd2 Na1 K1 171.67(7) . 6 ?
O4 Na1 K1 56.33(10) . . ?
O1 Na1 K1 64.42(10) 4_545 . ?
O6 Na1 K1 142.65(12) 4 . ?
O2 Na1 K1 129.92(12) 4_545 . ?
O3 Na1 K1 63.59(10) . . ?
K1 Na1 K1 68.58(5) 4_545 . ?
Nd2 Na1 K1 71.62(4) . . ?
K1 Na1 K1 110.09(7) 6 . ?
O4 Na1 Nd1 130.33(13) . 4_545 ?
O1 Na1 Nd1 44.33(9) 4_545 4_545 ?
O6 Na1 Nd1 101.29(11) 4 4_545 ?
O2 Na1 Nd1 44.98(9) 4_545 4_545 ?
O3 Na1 Nd1 110.72(12) . 4_545 ?
K1 Na1 Nd1 71.41(5) 4_545 4_545 ?
Nd2 Na1 Nd1 66.17(4) . 4_545 ?
K1 Na1 Nd1 105.85(6) 6 4_545 ?
K1 Na1 Nd1 107.95(6) . 4_545 ?
O4 Na1 K1 52.72(11) . 4 ?
O1 Na1 K1 129.26(12) 4_545 4 ?
O6 Na1 K1 81.16(11) 4 4 ?
O2 Na1 K1 142.90(12) 4_545 4 ?
O3 Na1 K1 61.84(10) . 4 ?
K1 Na1 K1 110.87(7) 4_545 4 ?
Nd2 Na1 K1 106.07(6) . 4 ?
K1 Na1 K1 81.85(6) 6 4 ?
K1 Na1 K1 66.99(4) . 4 ?
Nd1 Na1 K1 172.11(7) 4_545 4 ?
O4 Na1 Nd1 121.60(12) . 4 ?
O1 Na1 Nd1 110.87(11) 4_545 4 ?
O6 Na1 Nd1 42.36(9) 4 4 ?
O2 Na1 Nd1 122.02(11) 4_545 4 ?
O3 Na1 Nd1 42.72(9) . 4 ?
K1 Na1 Nd1 172.54(7) 4_545 4 ?
Nd2 Na1 Nd1 66.74(4) . 4 ?
K1 Na1 Nd1 119.56(6) 6 4 ?
K1 Na1 Nd1 105.17(6) . 4 ?
Nd1 Na1 Nd1 107.78(6) 4_545 4 ?
K1 Na1 Nd1 68.92(4) 4 4 ?
Nb1 O1 Na1 154.23(19) . 4 ?
Nb1 O1 Nd2 103.63(14) . 4 ?
Na1 O1 Nd2 93.78(14) 4 4 ?
Nb1 O1 Nd1 99.72(14) . . ?
Na1 O1 Nd1 94.95(13) 4 . ?
Nd2 O1 Nd1 102.05(13) 4 . ?
Nb1 O1 K1 82.50(11) . . ?
Na1 O1 K1 75.99(11) 4 . ?
Nd2 O1 K1 163.69(15) 4 . ?
Nd1 O1 K1 91.60(11) . . ?
Nb1 O1 K1 84.95(11) . 4 ?
Na1 O1 K1 76.00(11) 4 4 ?
Nd2 O1 K1 90.26(11) 4 4 ?
Nd1 O1 K1 165.28(14) . 4 ?
K1 O1 K1 75.08(8) . 4 ?
Nb1 O2 Na1 157.0(2) 6_556 4 ?
Nb1 O2 Nd1 102.38(15) 6_556 . ?
Na1 O2 Nd1 93.45(13) 4 . ?
Nb1 O2 Nd2 98.29(13) 6_556 7_556 ?
Na1 O2 Nd2 94.33(13) 4 7_556 ?
Nd1 O2 Nd2 102.49(13) . 7_556 ?
Nb1 O2 K1 83.65(12) 6_556 7_556 ?
Na1 O2 K1 77.13(11) 4 7_556 ?
Nd1 O2 K1 164.66(14) . 7_556 ?
Nd2 O2 K1 90.41(10) 7_556 7_556 ?
Nb1 O2 K1 87.52(12) 6_556 . ?
Na1 O2 K1 75.52(11) 4 . ?
Nd1 O2 K1 91.12(11) . . ?
Nd2 O2 K1 163.60(15) 7_556 . ?
K1 O2 K1 74.92(9) 7_556 . ?
Nb1 O3 Na1 152.3(2) 4 . ?
Nb1 O3 Nd1 101.38(15) 4 4 ?
Na1 O3 Nd1 97.00(13) . 4 ?
Nb1 O3 Nd2 102.99(14) 4 . ?
Na1 O3 Nd2 92.17(13) . . ?
Nd1 O3 Nd2 104.29(13) 4 . ?
Nb1 O3 K1 81.29(12) 4 4 ?
Na1 O3 K1 78.13(11) . 4 ?
Nd1 O3 K1 90.23(11) 4 4 ?
Nd2 O3 K1 163.51(15) . 4 ?
Nb1 O3 K1 80.80(12) 4 . ?
Na1 O3 K1 76.06(11) . . ?
Nd1 O3 K1 164.16(15) 4 . ?
Nd2 O3 K1 90.33(11) . . ?
K1 O3 K1 74.50(8) 4 . ?
Nb1 O4 Na1 169.1(2) . . ?
Nb1 O4 K1 101.41(16) . 4 ?
Na1 O4 K1 87.33(13) . 4 ?
Nb1 O4 K1 99.20(16) . 6 ?
Na1 O4 K1 83.97(12) . 6 ?
K1 O4 K1 108.02(13) 4 6 ?
Nb1 O4 K1 91.02(14) . . ?
Na1 O4 K1 83.28(13) . . ?
K1 O4 K1 84.96(11) 4 . ?
K1 O4 K1 161.32(16) 6 . ?
Nb1 O4 K1 90.34(14) . 4_545 ?
Na1 O4 K1 79.79(13) . 4_545 ?
K1 O4 K1 163.00(16) 4 4_545 ?
K1 O4 K1 81.77(11) 6 4_545 ?
K1 O4 K1 82.57(11) . 4_545 ?
Nd2 O5 Nd2 120.6(2) 2 . ?
Nd2 O5 Nd1 99.296(9) 2 7_556 ?
Nd2 O5 Nd1 109.974(9) . 7_556 ?
Nd2 O5 Nd1 109.974(9) 2 8_455 ?
Nd2 O5 Nd1 99.295(9) . 8_455 ?
Nd1 O5 Nd1 119.0(2) 7_556 8_455 ?
Nb1 O6 Na1 115.95(17) 6_556 4_545 ?
Nb1 O6 Nd1 103.98(15) 6_556 . ?
Na1 O6 Nd1 97.59(13) 4_545 . ?
Nb1 O6 Nd2 103.83(14) 6_556 7_546 ?
Na1 O6 Nd2 98.22(14) 4_545 7_546 ?
Nd1 O6 Nd2 137.63(16) . 7_546 ?
Nd2 O7 Nd1 130.30(15) 4 5_656 ?
Nd2 O7 Nd2 105.27(14) 4 8_556 ?
Nd1 O7 Nd2 108.09(13) 5_656 8_556 ?
Nd2 O7 Nd1 105.11(14) 4 . ?
Nd1 O7 Nd1 104.29(14) 5_656 . ?
Nd2 O7 Nd1 99.78(12) 8_556 . ?

loop_
_geom_bond_atom_site_label_1
_geom_bond_atom_site_label_2
_geom_bond_distance
_geom_bond_site_symmetry_2
_geom_bond_publ_flag
Nd1 O7 2.379(4) 5_656 ?
Nd1 O7 2.407(4) . ?
Nd1 O5 2.428(3) 7_556 ?
Nd1 O6 2.434(3) . ?
Nd1 O3 2.447(4) 4_545 ?
Nd1 O1 2.459(3) . ?
Nd1 O2 2.483(4) . ?
Nd1 Nb1 3.4103(5) . ?
Nd1 Nb1 3.4688(5) 6_556 ?
Nd1 Na1 3.506(2) 4 ?
Nd1 Na1 3.581(2) 4_545 ?
Nd1 Nd2 3.6742(4) 8_556 ?
Nd2 O7 2.372(4) 4_545 ?
Nd2 O5 2.393(3) . ?
Nd2 O7 2.397(3) 8_455 ?
Nd2 O1 2.421(3) 4_545 ?
Nd2 O6 2.443(3) 7_546 ?
Nd2 O3 2.449(4) . ?
Nd2 O2 2.580(4) 7_556 ?
Nd2 Na1 3.445(2) . ?
Nd2 Nb1 3.4494(5) 4 ?
Nd2 Nb1 3.4731(5) 4_545 ?
Nd2 Na1 3.605(2) 6_556 ?
Nd2 Nd1 3.6742(4) 8_455 ?
Nb1 O4 1.826(4) . ?
Nb1 O3 1.941(3) 4_545 ?
Nb1 O2 1.948(3) 6 ?
Nb1 O6 1.952(4) 6 ?
Nb1 O1 1.984(3) . ?
Nb1 Nd2 3.4494(5) 4_545 ?
Nb1 Nd1 3.4687(5) 6 ?
Nb1 Nd2 3.4731(5) 4 ?
Nb1 K1 3.4794(13) . ?
Nb1 K1 3.4892(13) 4_545 ?
Nb1 K1 3.6149(13) 6 ?
K1 O4 2.826(4) 4_545 ?
K1 O4 2.842(4) 6_556 ?
K1 O4 2.930(4) . ?
K1 O4 2.963(4) 4 ?
K1 O2 3.118(4) 7_556 ?
K1 O1 3.129(4) . ?
K1 O2 3.131(4) . ?
K1 O3 3.197(4) 4_545 ?
K1 O3 3.226(4) . ?
K1 O1 3.250(4) 4_545 ?
K1 Na1 3.404(2) 4 ?
K1 Na1 3.452(2) 6_556 ?
Na1 O4 2.281(4) . ?
Na1 O1 2.296(4) 4_545 ?
Na1 O6 2.324(4) 4 ?
Na1 O2 2.331(4) 4_545 ?
Na1 O3 2.332(4) . ?
Na1 K1 3.404(2) 4_545 ?
Na1 K1 3.452(2) 6 ?
Na1 Nd1 3.506(2) 4_545 ?
Na1 K1 3.548(2) 4 ?
Na1 Nd1 3.580(2) 4 ?
O1 Na1 2.296(4) 4 ?
O1 Nd2 2.422(3) 4 ?
O1 K1 3.250(4) 4 ?
O2 Nb1 1.948(3) 6_556 ?
O2 Na1 2.331(4) 4 ?
O2 Nd2 2.580(4) 7_556 ?
O2 K1 3.118(4) 7_556 ?
O3 Nb1 1.941(3) 4 ?
O3 Nd1 2.447(4) 4 ?
O3 K1 3.197(4) 4 ?
O4 K1 2.826(4) 4 ?
O4 K1 2.842(4) 6 ?
O4 K1 2.963(4) 4_545 ?
O5 Nd2 2.393(3) 2 ?
O5 Nd1 2.428(3) 7_556 ?
O5 Nd1 2.428(3) 8_455 ?
O6 Nb1 1.953(4) 6_556 ?
O6 Na1 2.324(4) 4_545 ?
O6 Nd2 2.443(3) 7_546 ?
O7 Nd2 2.372(4) 4 ?
O7 Nd1 2.379(4) 5_656 ?
O7 Nd2 2.397(3) 8_556 ?
